data_7216098
loop_
_publ_author_name
'Xia, Wujiong'
'Scheffer, John R.'
'Patrick, Brian O.'

_publ_section_title
;
 Making use of crystallization-induced asymmetric transformations in solid
 state organic photochemistry: application to the enantioselective Yang
 photocyclization of endo-bicyclo[2.1.1]hexyl aryl ketones
;
_journal_issue 119
_journal_name_full CrystEngComm
_journal_page_first 728
_journal_paper_doi 10.1039/b514952e
_journal_volume 7
_journal_year 2005
_chemical_formula_sum 'C23 H27 N O3'
_chemical_formula_weight 365.46
_chemical_name_systematic
;
?
;
_space_group_IT_number 19
_symmetry_cell_setting orthorhombic
_symmetry_space_group_name_Hall 'P 2ac 2ab'
_symmetry_space_group_name_H-M 'P 21 21 21'
_atom_sites_solution_hydrogens geom
_atom_sites_solution_primary direct
_atom_sites_solution_secondary difmap
_audit_creation_method SHELXL-97
_cell_angle_alpha 90.00
_cell_angle_beta 90.00
_cell_angle_gamma 90.00
_cell_formula_units_Z 4
_cell_length_a 6.1272(8)
_cell_length_b 7.2620(10)
_cell_length_c 45.252(6)
_cell_measurement_reflns_used 7038
_cell_measurement_temperature 173(2)
_cell_measurement_theta_max 20.91
_cell_measurement_theta_min 2.84
_cell_volume 2013.5(5)
_computing_structure_refinement 'SHELXL-97 (Sheldrick, 1997)'
_diffrn_ambient_temperature 173(2)
_diffrn_measured_fraction_theta_full 0.997
_diffrn_measured_fraction_theta_max 0.997
_diffrn_measurement_device_type 'Bruker X8 APEX'
_diffrn_measurement_method 'area detector'
_diffrn_radiation_monochromator graphite
_diffrn_radiation_source 'fine-focus sealed tube'
_diffrn_radiation_type MoK\a
_diffrn_radiation_wavelength 0.71069
_diffrn_reflns_av_R_equivalents 0.0498
_diffrn_reflns_av_sigmaI/netI 0.0468
_diffrn_reflns_limit_h_max 7
_diffrn_reflns_limit_h_min -6
_diffrn_reflns_limit_k_max 8
_diffrn_reflns_limit_k_min -8
_diffrn_reflns_limit_l_max 47
_diffrn_reflns_limit_l_min -53
_diffrn_reflns_number 24878
_diffrn_reflns_theta_full 25.00
_diffrn_reflns_theta_max 25.00
_diffrn_reflns_theta_min 1.80
_exptl_absorpt_coefficient_mu 0.079
_exptl_absorpt_correction_T_max 0.997
_exptl_absorpt_correction_T_min 0.855
_exptl_absorpt_correction_type multi-scan
_exptl_crystal_colour colourless
_exptl_crystal_density_diffrn 1.206
_exptl_crystal_density_method 'not measured'
_exptl_crystal_description needle
_exptl_crystal_F_000 784
_exptl_crystal_size_max 0.30
_exptl_crystal_size_mid 0.08
_exptl_crystal_size_min 0.04
_refine_diff_density_max 0.218
_refine_diff_density_min -0.197
_refine_diff_density_rms 0.040
_refine_ls_abs_structure_details 'Flack H D (1983), Acta Cryst. A39, 876-881'
_refine_ls_abs_structure_Flack 1.1(15)
_refine_ls_extinction_method none
_refine_ls_goodness_of_fit_ref 1.062
_refine_ls_hydrogen_treatment mixed
_refine_ls_matrix_type full
_refine_ls_number_parameters 258
_refine_ls_number_reflns 3540
_refine_ls_number_restraints 0
_refine_ls_restrained_S_all 1.062
_refine_ls_R_factor_all 0.0601
_refine_ls_R_factor_gt 0.0444
_refine_ls_shift/su_max 0.001
_refine_ls_shift/su_mean 0.000
_refine_ls_structure_factor_coef Fsqd
_refine_ls_weighting_details 'calc w=1/[\s^2^(Fo^2^)+(0.0672P)^2^+0.0228P] where P=(Fo^2^+2Fc^2^)/3'
_refine_ls_weighting_scheme calc
_refine_ls_wR_factor_gt 0.1085
_refine_ls_wR_factor_ref 0.1128
_reflns_number_gt 2818
_reflns_number_total 3540
_reflns_threshold_expression >2sigma(I)
_cod_data_source_file b514952e.txt
_cod_data_source_block js198
_cod_database_code 7216098

loop_
_symmetry_equiv_pos_as_xyz
'x, y, z'
'-x+1/2, -y, z+1/2'
'x+1/2, -y+1/2, -z'
'-x, y+1/2, -z+1/2'

loop_
_atom_site_label
_atom_site_type_symbol
_atom_site_fract_x
_atom_site_fract_y
_atom_site_fract_z
_atom_site_U_iso_or_equiv
_atom_site_adp_type
_atom_site_occupancy
_atom_site_symmetry_multiplicity
_atom_site_calc_flag
_atom_site_refinement_flags
C1 C 0.6702(3) 0.0092(3) 0.86180(4) 0.0272(5) Uani 1 1 d .
C2 C 0.8840(3) 0.0753(3) 0.86367(4) 0.0271(5) Uani 1 1 d .
H2 H 0.9648 0.0996 0.8462 0.033 Uiso 1 1 calc R
C3 C 0.9779(3) 0.1055(3) 0.89120(4) 0.0253(5) Uani 1 1 d .
H3 H 1.1237 0.1492 0.8924 0.030 Uiso 1 1 calc R
C4 C 0.8613(3) 0.0725(3) 0.91704(4) 0.0233(5) Uani 1 1 d .
C5 C 0.6488(3) 0.0060(3) 0.91510(4) 0.0263(5) Uani 1 1 d .
H5 H 0.5673 -0.0159 0.9326 0.032 Uiso 1 1 calc R
C6 C 0.5555(3) -0.0285(3) 0.88777(5) 0.0287(5) Uani 1 1 d .
H6 H 0.4122 -0.0781 0.8867 0.034 Uiso 1 1 calc R
C7 C 0.9635(3) 0.1138(3) 0.94653(5) 0.0250(5) Uani 1 1 d .
C8 C 0.5542(4) -0.0171(3) 0.83296(5) 0.0361(6) Uani 1 1 d .
C9 C 0.6678(4) 0.0040(3) 0.80342(5) 0.0391(6) Uani 1 1 d .
C10 C 0.6657(6) 0.2118(4) 0.79662(7) 0.0706(9) Uani 1 1 d .
H10A H 0.5144 0.2549 0.7953 0.106 Uiso 1 1 calc R
H10B H 0.7403 0.2344 0.7778 0.106 Uiso 1 1 calc R
H10C H 0.7409 0.2784 0.8125 0.106 Uiso 1 1 calc R
C11 C 0.5767(4) -0.1196(4) 0.77848(5) 0.0450(7) Uani 1 1 d .
H11 H 0.4425 -0.0807 0.7676 0.054 Uiso 1 1 calc R
C12 C 0.8017(5) -0.1013(5) 0.76351(6) 0.0688(9) Uani 1 1 d .
H12A H 0.8260 0.0160 0.7529 0.083 Uiso 1 1 calc R
H12B H 0.8474 -0.2093 0.7517 0.083 Uiso 1 1 calc R
C13 C 0.8807(4) -0.1027(4) 0.79654(5) 0.0555(8) Uani 1 1 d .
H13 H 1.0259 -0.0500 0.8020 0.067 Uiso 1 1 calc R
C14 C 0.8193(6) -0.2936(4) 0.80582(7) 0.0688(10) Uani 1 1 d .
H14A H 0.8138 -0.3054 0.8276 0.083 Uiso 1 1 calc R
H14B H 0.9214 -0.3864 0.7977 0.083 Uiso 1 1 calc R
C15 C 0.5885(5) -0.3113(4) 0.79181(6) 0.0613(8) Uani 1 1 d .
H15A H 0.5820 -0.4090 0.7766 0.074 Uiso 1 1 calc R
H15B H 0.4736 -0.3322 0.8068 0.074 Uiso 1 1 calc R
C16 C 0.3171(4) -0.4725(3) 0.93252(5) 0.0292(5) Uani 1 1 d .
C17 C 0.4772(4) -0.5295(3) 0.91278(5) 0.0333(6) Uani 1 1 d .
H17 H 0.6119 -0.5762 0.9200 0.040 Uiso 1 1 calc R
C18 C 0.4407(4) -0.5185(3) 0.88238(5) 0.0398(6) Uani 1 1 d .
H18 H 0.5498 -0.5584 0.8689 0.048 Uiso 1 1 calc R
C19 C 0.2435(5) -0.4487(3) 0.87188(6) 0.0450(7) Uani 1 1 d .
H19 H 0.2177 -0.4416 0.8512 0.054 Uiso 1 1 calc R
C20 C 0.0879(4) -0.3906(3) 0.89121(6) 0.0427(6) Uani 1 1 d .
H20 H -0.0452 -0.3410 0.8840 0.051 Uiso 1 1 calc R
C21 C 0.1228(4) -0.4035(3) 0.92133(5) 0.0361(6) Uani 1 1 d .
H21 H 0.0118 -0.3645 0.9346 0.043 Uiso 1 1 calc R
C22 C 0.3518(4) -0.4833(3) 0.96553(4) 0.0298(5) Uani 1 1 d .
H22 H 0.2076 -0.4596 0.9751 0.036 Uiso 1 1 calc R
C23 C 0.5103(5) -0.3427(3) 0.97743(5) 0.0447(7) Uani 1 1 d .
H23A H 0.6545 -0.3630 0.9686 0.067 Uiso 1 1 calc R
H23B H 0.5204 -0.3550 0.9990 0.067 Uiso 1 1 calc R
H23C H 0.4591 -0.2187 0.9724 0.067 Uiso 1 1 calc R
N1 N 0.4234(3) -0.6721(3) 0.97463(4) 0.0240(4) Uani 1 1 d .
O1 O 1.1585(2) 0.0691(2) 0.95048(3) 0.0319(4) Uani 1 1 d .
O2 O 0.8459(2) 0.1930(2) 0.96586(3) 0.0354(4) Uani 1 1 d .
O3 O 0.3577(3) -0.0478(3) 0.83324(4) 0.0709(7) Uani 1 1 d .
H1A H 0.578(4) -0.700(3) 0.9692(5) 0.039(6) Uiso 1 1 d .
H1B H 0.333(4) -0.762(3) 0.9682(5) 0.023(6) Uiso 1 1 d .
H1C H 0.411(3) -0.681(3) 0.9953(6) 0.031(6) Uiso 1 1 d .

loop_
_atom_site_aniso_label
_atom_site_aniso_U_11
_atom_site_aniso_U_22
_atom_site_aniso_U_33
_atom_site_aniso_U_23
_atom_site_aniso_U_13
_atom_site_aniso_U_12
C1 0.0269(11) 0.0263(12) 0.0283(12) -0.0043(10) -0.0015(10) 0.0033(10)
C2 0.0281(11) 0.0324(12) 0.0207(11) -0.0010(9) 0.0042(9) -0.0005(10)
C3 0.0181(10) 0.0296(12) 0.0280(13) -0.0025(10) -0.0003(9) -0.0027(9)
C4 0.0246(10) 0.0211(11) 0.0241(11) -0.0016(9) 0.0010(10) 0.0040(10)
C5 0.0269(11) 0.0255(11) 0.0265(12) -0.0014(10) 0.0021(10) -0.0026(10)
C6 0.0228(11) 0.0278(12) 0.0356(13) -0.0044(10) -0.0002(11) -0.0027(9)
C7 0.0241(12) 0.0249(12) 0.0259(12) 0.0008(10) 0.0005(10) -0.0024(10)
C8 0.0326(14) 0.0376(14) 0.0380(15) -0.0082(11) -0.0074(11) 0.0021(11)
C9 0.0490(14) 0.0400(14) 0.0283(13) -0.0007(11) -0.0123(12) 0.0029(13)
C10 0.108(3) 0.0444(17) 0.0599(18) 0.0130(14) -0.027(2) -0.0120(19)
C11 0.0507(15) 0.0517(16) 0.0326(13) -0.0041(12) -0.0139(12) 0.0022(12)
C12 0.070(2) 0.103(3) 0.0331(15) -0.0160(17) -0.0012(15) -0.005(2)
C13 0.0435(15) 0.086(2) 0.0375(15) -0.0168(15) -0.0042(13) 0.0030(16)
C14 0.092(2) 0.063(2) 0.0514(18) -0.0122(15) -0.0231(17) 0.035(2)
C15 0.088(2) 0.0449(17) 0.0511(17) -0.0134(14) -0.0184(16) -0.0040(16)
C16 0.0343(13) 0.0226(12) 0.0307(13) -0.0011(9) -0.0002(11) -0.0005(10)
C17 0.0382(13) 0.0290(13) 0.0327(14) 0.0015(10) 0.0003(11) 0.0047(10)
C18 0.0583(16) 0.0332(14) 0.0278(13) 0.0000(11) 0.0095(12) -0.0052(12)
C19 0.0689(19) 0.0355(16) 0.0306(14) 0.0079(12) -0.0133(14) -0.0125(14)
C20 0.0445(15) 0.0390(14) 0.0446(16) 0.0092(12) -0.0141(13) -0.0068(12)
C21 0.0330(13) 0.0342(13) 0.0412(15) 0.0030(11) -0.0026(11) 0.0028(12)
C22 0.0350(12) 0.0255(12) 0.0287(12) 0.0007(10) 0.0036(11) 0.0062(11)
C23 0.0639(17) 0.0363(15) 0.0340(14) -0.0047(11) -0.0025(12) -0.0112(13)
N1 0.0243(11) 0.0266(11) 0.0210(11) -0.0002(8) -0.0012(9) -0.0011(9)
O1 0.0264(8) 0.0361(9) 0.0331(9) -0.0078(7) -0.0065(7) 0.0016(7)
O2 0.0351(8) 0.0481(10) 0.0229(8) -0.0065(8) -0.0012(7) 0.0108(8)
O3 0.0333(10) 0.135(2) 0.0444(11) -0.0174(12) -0.0111(9) -0.0046(12)

loop_
_atom_type_symbol
_atom_type_description
_atom_type_scat_dispersion_real
_atom_type_scat_dispersion_imag
_atom_type_scat_source
C C 0.0033 0.0016 'International Tables Vol C Tables 4.2.6.8 and 6.1.1.4'
H H 0.0000 0.0000 'International Tables Vol C Tables 4.2.6.8 and 6.1.1.4'
N N 0.0061 0.0033 'International Tables Vol C Tables 4.2.6.8 and 6.1.1.4'
O O 0.0106 0.0060 'International Tables Vol C Tables 4.2.6.8 and 6.1.1.4'

loop_
_geom_angle_atom_site_label_1
_geom_angle_atom_site_label_2
_geom_angle_atom_site_label_3
_geom_angle
C6 C1 C2 119.21(19)
C6 C1 C8 117.99(19)
C2 C1 C8 122.77(19)
C3 C2 C1 119.77(19)
C3 C2 H2 120.1
C1 C2 H2 120.1
C2 C3 C4 120.92(18)
C2 C3 H3 119.5
C4 C3 H3 119.5
C3 C4 C5 119.17(18)
C3 C4 C7 119.83(18)
C5 C4 C7 120.98(18)
C6 C5 C4 120.35(19)
C6 C5 H5 119.8
C4 C5 H5 119.8
C5 C6 C1 120.54(19)
C5 C6 H6 119.7
C1 C6 H6 119.7
O1 C7 O2 124.11(19)
O1 C7 C4 118.21(18)
O2 C7 C4 117.68(17)
O3 C8 C1 118.7(2)
O3 C8 C9 118.6(2)
C1 C8 C9 122.5(2)
C8 C9 C10 105.8(2)
C8 C9 C11 114.8(2)
C10 C9 C11 114.82(19)
C8 C9 C13 120.9(2)
C10 C9 C13 117.2(3)
C11 C9 C13 82.35(18)
C9 C10 H10A 109.5
C9 C10 H10B 109.5
H10A C10 H10B 109.5
C9 C10 H10C 109.5
H10A C10 H10C 109.5
H10B C10 H10C 109.5
C15 C11 C12 102.2(2)
C15 C11 C9 103.02(19)
C12 C11 C9 87.02(19)
C15 C11 C13 81.52(19)
C12 C11 C13 49.74(14)
C9 C11 C13 48.88(14)
C15 C11 H11 119.6
C12 C11 H11 119.6
C9 C11 H11 119.6
C13 C11 H11 158.9
C11 C12 C13 81.76(19)
C11 C12 H12A 115.0
C13 C12 H12A 115.0
C11 C12 H12B 115.0
C13 C12 H12B 115.0
H12A C12 H12B 112.0
C14 C13 C9 101.3(2)
C14 C13 C12 101.3(2)
C9 C13 C12 85.91(19)
C14 C13 C11 80.05(19)
C9 C13 C11 48.77(13)
C12 C13 C11 48.50(14)
C14 C13 H13 120.5
C9 C13 H13 120.5
C12 C13 H13 120.5
C11 C13 H13 159.4
C13 C14 C15 101.0(2)
C13 C14 H14A 111.6
C15 C14 H14A 111.6
C13 C14 H14B 111.6
C15 C14 H14B 111.6
H14A C14 H14B 109.4
C11 C15 C14 97.4(2)
C11 C15 H15A 112.3
C14 C15 H15A 112.3
C11 C15 H15B 112.3
C14 C15 H15B 112.3
H15A C15 H15B 109.9
C21 C16 C17 118.6(2)
C21 C16 C22 120.0(2)
C17 C16 C22 121.4(2)
C16 C17 C18 120.2(2)
C16 C17 H17 119.9
C18 C17 H17 119.9
C19 C18 C17 119.7(2)
C19 C18 H18 120.1
C17 C18 H18 120.1
C20 C19 C18 120.1(2)
C20 C19 H19 120.0
C18 C19 H19 120.0
C19 C20 C21 120.3(2)
C19 C20 H20 119.9
C21 C20 H20 119.9
C20 C21 C16 121.1(2)
C20 C21 H21 119.4
C16 C21 H21 119.4
N1 C22 C23 109.44(19)
N1 C22 C16 111.15(17)
C23 C22 C16 114.11(18)
N1 C22 H22 107.3
C23 C22 H22 107.3
C16 C22 H22 107.3
C22 C23 H23A 109.5
C22 C23 H23B 109.5
H23A C23 H23B 109.5
C22 C23 H23C 109.5
H23A C23 H23C 109.5
H23B C23 H23C 109.5
C22 N1 H1A 113.5(13)
C22 N1 H1B 113.1(13)
H1A N1 H1B 111(2)
C22 N1 H1C 108.3(13)
H1A N1 H1C 107.7(19)
H1B N1 H1C 102.9(19)

loop_
_geom_bond_atom_site_label_1
_geom_bond_atom_site_label_2
_geom_bond_distance
C1 C6 1.397(3)
C1 C2 1.398(3)
C1 C8 1.498(3)
C2 C3 1.390(3)
C2 H2 0.9500
C3 C4 1.391(3)
C3 H3 0.9500
C4 C5 1.391(3)
C4 C7 1.504(3)
C5 C6 1.385(3)
C5 H5 0.9500
C6 H6 0.9500
C7 O1 1.251(3)
C7 O2 1.271(2)
C8 O3 1.224(3)
C8 C9 1.515(3)
C9 C10 1.540(4)
C9 C11 1.546(3)
C9 C13 1.549(4)
C10 H10A 0.9800
C10 H10B 0.9800
C10 H10C 0.9800
C11 C15 1.519(4)
C11 C12 1.542(4)
C11 C13 2.037(4)
C11 H11 1.0000
C12 C13 1.571(4)
C12 H12A 0.9900
C12 H12B 0.9900
C13 C14 1.497(4)
C13 H13 1.0000
C14 C15 1.555(4)
C14 H14A 0.9900
C14 H14B 0.9900
C15 H15A 0.9900
C15 H15B 0.9900
C16 C21 1.387(3)
C16 C17 1.390(3)
C16 C22 1.511(3)
C17 C18 1.396(3)
C17 H17 0.9500
C18 C19 1.394(4)
C18 H18 0.9500
C19 C20 1.361(3)
C19 H19 0.9500
C20 C21 1.383(3)
C20 H20 0.9500
C21 H21 0.9500
C22 N1 1.497(3)
C22 C23 1.509(3)
C22 H22 1.0000
C23 H23A 0.9800
C23 H23B 0.9800
C23 H23C 0.9800
N1 H1A 1.00(3)
N1 H1B 0.90(2)
N1 H1C 0.94(2)

loop_
_geom_torsion_atom_site_label_1
_geom_torsion_atom_site_label_2
_geom_torsion_atom_site_label_3
_geom_torsion_atom_site_label_4
_geom_torsion
C6 C1 C2 C3 -1.0(3)
C8 C1 C2 C3 176.7(2)
C1 C2 C3 C4 -0.7(3)
C2 C3 C4 C5 0.9(3)
C2 C3 C4 C7 -177.43(19)
C3 C4 C5 C6 0.6(3)
C7 C4 C5 C6 178.90(19)
C4 C5 C6 C1 -2.3(3)
C2 C1 C6 C5 2.5(3)
C8 C1 C6 C5 -175.30(19)
C3 C4 C7 O1 -42.8(3)
C5 C4 C7 O1 138.9(2)
C3 C4 C7 O2 136.9(2)
C5 C4 C7 O2 -41.4(3)
C6 C1 C8 O3 9.0(3)
C2 C1 C8 O3 -168.8(2)
C6 C1 C8 C9 -174.7(2)
C2 C1 C8 C9 7.5(3)
O3 C8 C9 C10 92.9(3)
C1 C8 C9 C10 -83.4(3)
O3 C8 C9 C11 -34.8(3)
C1 C8 C9 C11 148.9(2)
O3 C8 C9 C13 -130.8(3)
C1 C8 C9 C13 52.9(3)
C8 C9 C11 C15 -54.3(3)
C10 C9 C11 C15 -177.2(3)
C13 C9 C11 C15 66.2(2)
C8 C9 C11 C12 -156.2(2)
C10 C9 C11 C12 81.0(3)
C13 C9 C11 C12 -35.6(2)
C8 C9 C11 C13 -120.6(2)
C10 C9 C11 C13 116.5(3)
C15 C11 C12 C13 -67.6(2)
C9 C11 C12 C13 35.0(2)
C8 C9 C13 C14 48.5(3)
C10 C9 C13 C14 -179.9(2)
C11 C9 C13 C14 -65.9(2)
C8 C9 C13 C12 149.2(3)
C10 C9 C13 C12 -79.2(3)
C11 C9 C13 C12 34.9(2)
C8 C9 C13 C11 114.4(3)
C10 C9 C13 C11 -114.0(2)
C11 C12 C13 C14 65.7(2)
C11 C12 C13 C9 -35.0(2)
C15 C11 C13 C14 -0.93(19)
C12 C11 C13 C14 -114.9(3)
C9 C11 C13 C14 114.7(2)
C15 C11 C13 C9 -115.6(2)
C12 C11 C13 C9 130.4(3)
C15 C11 C13 C12 113.9(3)
C9 C11 C13 C12 -130.4(3)
C9 C13 C14 C15 45.1(2)
C12 C13 C14 C15 -42.9(3)
C11 C13 C14 C15 0.92(19)
C12 C11 C15 C14 46.4(2)
C9 C11 C15 C14 -43.3(2)
C13 C11 C15 C14 0.89(18)
C13 C14 C15 C11 -1.2(3)
C21 C16 C17 C18 -0.6(3)
C22 C16 C17 C18 179.8(2)
C16 C17 C18 C19 0.5(3)
C17 C18 C19 C20 0.4(4)
C18 C19 C20 C21 -1.2(4)
C19 C20 C21 C16 1.1(4)
C17 C16 C21 C20 -0.2(3)
C22 C16 C21 C20 179.4(2)
C21 C16 C22 N1 128.4(2)
C17 C16 C22 N1 -52.0(3)
C21 C16 C22 C23 -107.2(3)
C17 C16 C22 C23 72.4(3)
